data_4315809
loop_
_publ_author_name
'Corinna R. Hess'
'Thomas Weyherm\"uller'
'Eckhard Bill'
'Karl Wieghardt'

_publ_section_title
;
 Influence of the Redox Active Ligand on the Reactivity and Electronic
 Structure of a Series of Fe(TIM) Complexes
;
_journal_name_full 'Inorganic Chemistry'
_journal_page_first 5686
_journal_page_last 5700
_journal_paper_doi 10.1021/ic100586h
_journal_volume 49
_journal_year 2010
_chemical_formula_moiety 'C28 H49 Fe2 N8 O, F6 P'
_chemical_formula_sum 'C28 H49 F6 Fe2 N8 O P'
_chemical_formula_weight 770.42
_chemical_name_systematic
; 
 ? 
;
_space_group_IT_number 14
_symmetry_cell_setting monoclinic
_symmetry_space_group_name_Hall '-P 2ybc'
_symmetry_space_group_name_H-M 'P 1 21/c 1'
_atom_sites_solution_hydrogens geom
_atom_sites_solution_primary direct
_atom_sites_solution_secondary difmap
_audit_creation_method SHELXL-97
_cell_angle_alpha 90.00
_cell_angle_beta 91.606(3)
_cell_angle_gamma 90.00
_cell_formula_units_Z 8
_cell_length_a 13.1409(8)
_cell_length_b 13.7913(8)
_cell_length_c 37.013(3)
_cell_measurement_temperature 100(2)
_cell_volume 6705.2(8)
_computing_cell_refinement 'Bruker AXS Collect Software'
_computing_data_collection 'Bruker AXS Collect Software'
_computing_data_reduction 'Bruker AXS Collect Software'
_computing_structure_refinement 'SHELXL-97 (Sheldrick, 1997)'
_computing_structure_solution 'SHELXS-97 (Sheldrick, 1990)'
_diffrn_ambient_temperature 100(2)
_diffrn_measured_fraction_theta_full 0.997
_diffrn_measured_fraction_theta_max 0.997
_diffrn_measurement_device_type 'Bruker-Nonius Kappa-CCD'
_diffrn_measurement_method '2292 images at 0.4 deg. stepwise rotation in omega and phi, 28 sec./frame'
_diffrn_radiation_monochromator graphite
_diffrn_radiation_source 'rotating anode'
_diffrn_radiation_type MoK\a
_diffrn_radiation_wavelength 0.71073
_diffrn_reflns_av_R_equivalents 0.0982
_diffrn_reflns_av_sigmaI/netI 0.0644
_diffrn_reflns_limit_h_max 16
_diffrn_reflns_limit_h_min -16
_diffrn_reflns_limit_k_max 16
_diffrn_reflns_limit_k_min -16
_diffrn_reflns_limit_l_max 45
_diffrn_reflns_limit_l_min -45
_diffrn_reflns_number 85789
_diffrn_reflns_theta_full 26.00
_diffrn_reflns_theta_max 26.00
_diffrn_reflns_theta_min 2.95
_exptl_absorpt_coefficient_mu 0.983
_exptl_absorpt_correction_T_max 0.8911
_exptl_absorpt_correction_T_min 0.8507
_exptl_absorpt_correction_type multi-scan
_exptl_absorpt_process_details 'Bruker SADABS 2008/1'
_exptl_crystal_colour black
_exptl_crystal_density_diffrn 1.526
_exptl_crystal_density_method 'not measured'
_exptl_crystal_description 'opaque parallelepiped'
_exptl_crystal_F_000 3216
_exptl_crystal_size_max 0.17
_exptl_crystal_size_mid 0.12
_exptl_crystal_size_min 0.12
_refine_diff_density_max 0.490
_refine_diff_density_min -0.596
_refine_diff_density_rms 0.093
_refine_ls_extinction_method none
_refine_ls_goodness_of_fit_ref 1.016
_refine_ls_hydrogen_treatment mixed
_refine_ls_matrix_type full
_refine_ls_number_parameters 873
_refine_ls_number_reflns 13148
_refine_ls_number_restraints 23
_refine_ls_restrained_S_all 1.016
_refine_ls_R_factor_all 0.0885
_refine_ls_R_factor_gt 0.0528
_refine_ls_shift/su_max 0.001
_refine_ls_shift/su_mean 0.000
_refine_ls_structure_factor_coef Fsqd
_refine_ls_weighting_details 'calc w=1/[\s^2^(Fo^2^)+(0.0385P)^2^+18.1016P] where P=(Fo^2^+2Fc^2^)/3'
_refine_ls_weighting_scheme calc
_refine_ls_wR_factor_gt 0.1082
_refine_ls_wR_factor_ref 0.1252
_reflns_number_gt 9326
_reflns_number_total 13148
_reflns_threshold_expression >2sigma(I)
_cod_data_source_file ic100586h_si_002_2.cif
_cod_data_source_block 4
_cod_depositor_comments
;
The following automatic conversions were performed:

'_exptl_absorpt_correction_type' value 'Multi-Scan' changed to
'multi-scan' according to the built-in table from CIF Core dictionary
named 'cif_core.dic' version 2.4.1 from 2010-06-29.

Automatic conversion script
Id: cif_fix_values 1646 2011-03-28 12:23:43Z adriana 
;
_cod_database_code 4315809

loop_
_symmetry_equiv_pos_as_xyz
'x, y, z'
'-x, y+1/2, -z+1/2'
'-x, -y, -z'
'x, -y-1/2, z-1/2'

loop_
_atom_site_label
_atom_site_type_symbol
_atom_site_fract_x
_atom_site_fract_y
_atom_site_fract_z
_atom_site_U_iso_or_equiv
_atom_site_adp_type
_atom_site_occupancy
_atom_site_symmetry_multiplicity
_atom_site_calc_flag
_atom_site_refinement_flags
_atom_site_disorder_assembly
_atom_site_disorder_group
Fe1 Fe 0.77434(4) 0.27708(4) 0.059975(15) 0.01938(13) Uani 1 1 d . . .
Fe2 Fe 0.73177(4) 0.25546(4) 0.159722(14) 0.01882(13) Uani 1 1 d . . .
O1 O 0.7240(2) 0.23020(19) 0.10668(7) 0.0221(6) Uani 1 1 d D . .
H1 H 0.692(3) 0.1779(16) 0.1047(11) 0.027 Uiso 1 1 d D . .
N1 N 0.6617(2) 0.3197(2) 0.03013(9) 0.0244(7) Uani 1 1 d . . .
C2 C 0.6096(3) 0.4132(3) 0.03368(12) 0.0319(10) Uani 1 1 d . . .
H2A H 0.5353 0.4038 0.0301 0.038 Uiso 1 1 calc R . .
H2B H 0.6328 0.4581 0.0147 0.038 Uiso 1 1 calc R . .
C3 C 0.6317(3) 0.4572(3) 0.07073(11) 0.0305(10) Uani 1 1 d . . .
H3A H 0.5874 0.5145 0.0738 0.037 Uiso 1 1 calc R . .
H3B H 0.6141 0.4093 0.0895 0.037 Uiso 1 1 calc R . .
C4 C 0.7413(3) 0.4875(3) 0.07659(12) 0.0292(10) Uani 1 1 d . . .
H4A H 0.7585 0.5374 0.0585 0.035 Uiso 1 1 calc R . .
H4B H 0.7501 0.5169 0.1009 0.035 Uiso 1 1 calc R . .
N5 N 0.8114(2) 0.4051(2) 0.07352(8) 0.0220(7) Uani 1 1 d . . .
C6 C 0.9108(3) 0.4218(3) 0.08052(11) 0.0250(9) Uani 1 1 d . . .
C7 C 0.9717(3) 0.3386(3) 0.07537(10) 0.0239(9) Uani 1 1 d . . .
N8 N 0.9181(2) 0.2611(2) 0.06476(8) 0.0212(7) Uani 1 1 d . . .
C9 C 0.9722(3) 0.1696(3) 0.05874(11) 0.0277(9) Uani 1 1 d . . .
H9A H 1.0277 0.1624 0.0772 0.033 Uiso 1 1 calc R . .
H9B H 1.0031 0.1710 0.0347 0.033 Uiso 1 1 calc R . .
C10 C 0.9006(3) 0.0835(3) 0.06085(11) 0.0295(10) Uani 1 1 d . . .
H10A H 0.9412 0.0230 0.0608 0.035 Uiso 1 1 calc R . .
H10B H 0.8648 0.0863 0.0840 0.035 Uiso 1 1 calc R . .
C11 C 0.8230(3) 0.0798(3) 0.03032(12) 0.0303(10) Uani 1 1 d . . .
H11A H 0.8583 0.0729 0.0072 0.036 Uiso 1 1 calc R . .
H11B H 0.7790 0.0222 0.0333 0.036 Uiso 1 1 calc R . .
N12 N 0.7589(2) 0.1678(2) 0.02896(9) 0.0233(7) Uani 1 1 d . . .
C13 C 0.6857(3) 0.1722(3) 0.00278(11) 0.0279(10) Uani 1 1 d . . .
C14 C 0.6318(3) 0.2602(3) 0.00314(11) 0.0283(10) Uani 1 1 d . . .
C15 C 0.9496(4) 0.5208(3) 0.09106(13) 0.0360(11) Uani 1 1 d . . .
H15A H 0.9392 0.5655 0.0707 0.054 Uiso 1 1 calc R . .
H15B H 1.0223 0.5169 0.0975 0.054 Uiso 1 1 calc R . .
H15C H 0.9124 0.5445 0.1119 0.054 Uiso 1 1 calc R . .
C16 C 1.0854(3) 0.3360(3) 0.08092(13) 0.0351(11) Uani 1 1 d . . .
H16A H 1.1032 0.2914 0.1007 0.053 Uiso 1 1 calc R . .
H16B H 1.1103 0.4011 0.0870 0.053 Uiso 1 1 calc R . .
H16C H 1.1168 0.3137 0.0587 0.053 Uiso 1 1 calc R . .
C17 C 0.6642(4) 0.0906(4) -0.02312(12) 0.0400(12) Uani 1 1 d . . .
H17A H 0.7196 0.0858 -0.0402 0.060 Uiso 1 1 calc R . .
H17B H 0.6000 0.1030 -0.0364 0.060 Uiso 1 1 calc R . .
H17C H 0.6591 0.0296 -0.0097 0.060 Uiso 1 1 calc R . .
C18 C 0.5527(3) 0.2901(4) -0.02505(13) 0.0439(13) Uani 1 1 d . . .
H18A H 0.4900 0.3089 -0.0132 0.066 Uiso 1 1 calc R . .
H18B H 0.5385 0.2356 -0.0414 0.066 Uiso 1 1 calc R . .
H18C H 0.5782 0.3452 -0.0389 0.066 Uiso 1 1 calc R . .
N21 N 0.7972(2) 0.1437(2) 0.18025(9) 0.0218(7) Uani 1 1 d . . .
C22 C 0.9070(3) 0.1250(3) 0.18004(11) 0.0267(9) Uani 1 1 d . . .
H22A H 0.9191 0.0596 0.1700 0.032 Uiso 1 1 calc R . .
H22B H 0.9349 0.1262 0.2052 0.032 Uiso 1 1 calc R . .
C23 C 0.9620(3) 0.1996(3) 0.15773(11) 0.0269(9) Uani 1 1 d . . .
H23A H 1.0349 0.1820 0.1570 0.032 Uiso 1 1 calc R . .
H23B H 0.9339 0.1979 0.1326 0.032 Uiso 1 1 calc R . .
C24 C 0.9529(3) 0.3014(3) 0.17222(12) 0.0291(10) Uani 1 1 d . . .
H24A H 0.9763 0.3028 0.1979 0.035 Uiso 1 1 calc R . .
H24B H 0.9971 0.3453 0.1585 0.035 Uiso 1 1 calc R . .
N25 N 0.8469(2) 0.3358(2) 0.16926(8) 0.0218(7) Uani 1 1 d . . .
C26 C 0.8289(3) 0.4297(3) 0.17641(10) 0.0245(9) Uani 1 1 d . . .
C27 C 0.7251(3) 0.4533(3) 0.17395(10) 0.0249(9) Uani 1 1 d . . .
N28 N 0.6655(2) 0.3765(2) 0.16557(8) 0.0220(7) Uani 1 1 d . . .
C29 C 0.5547(3) 0.3918(3) 0.16252(11) 0.0257(9) Uani 1 1 d . . .
H29A H 0.5404 0.4501 0.1476 0.031 Uiso 1 1 calc R . .
H29B H 0.5278 0.4035 0.1869 0.031 Uiso 1 1 calc R . .
C30 C 0.5010(3) 0.3054(3) 0.14561(11) 0.0269(9) Uani 1 1 d . . .
H30A H 0.4281 0.3216 0.1415 0.032 Uiso 1 1 calc R . .
H30B H 0.5303 0.2923 0.1218 0.032 Uiso 1 1 calc R . .
C31 C 0.5090(3) 0.2148(3) 0.16840(11) 0.0252(9) Uani 1 1 d . . .
H31A H 0.4778 0.2268 0.1920 0.030 Uiso 1 1 calc R . .
H31B H 0.4707 0.1617 0.1562 0.030 Uiso 1 1 calc R . .
N32 N 0.6153(2) 0.1849(2) 0.17439(8) 0.0217(7) Uani 1 1 d . . .
C33 C 0.6327(3) 0.1015(3) 0.19230(10) 0.0227(9) Uani 1 1 d . . .
C34 C 0.7371(3) 0.0779(3) 0.19541(10) 0.0234(9) Uani 1 1 d . . .
C35 C 0.9127(3) 0.4973(3) 0.18887(12) 0.0342(11) Uani 1 1 d . . .
H35A H 0.9443 0.4726 0.2113 0.051 Uiso 1 1 calc R . .
H35B H 0.8843 0.5619 0.1931 0.051 Uiso 1 1 calc R . .
H35C H 0.9641 0.5015 0.1702 0.051 Uiso 1 1 calc R . .
C36 C 0.6820(4) 0.5518(3) 0.18145(13) 0.0391(11) Uani 1 1 d . . .
H36A H 0.6452 0.5757 0.1598 0.059 Uiso 1 1 calc R . .
H36B H 0.7375 0.5966 0.1879 0.059 Uiso 1 1 calc R . .
H36C H 0.6351 0.5475 0.2015 0.059 Uiso 1 1 calc R . .
C37 C 0.5476(3) 0.0423(3) 0.20702(12) 0.0320(10) Uani 1 1 d . . .
H37A H 0.5061 0.0831 0.2225 0.048 Uiso 1 1 calc R . .
H37B H 0.5760 -0.0118 0.2212 0.048 Uiso 1 1 calc R . .
H37C H 0.5052 0.0170 0.1870 0.048 Uiso 1 1 calc R . .
C38 C 0.7770(4) -0.0112(3) 0.21392(13) 0.0368(11) Uani 1 1 d . . .
H38A H 0.7920 -0.0607 0.1958 0.055 Uiso 1 1 calc R . .
H38B H 0.7258 -0.0361 0.2303 0.055 Uiso 1 1 calc R . .
H38C H 0.8394 0.0047 0.2278 0.055 Uiso 1 1 calc R . .
Fe3 Fe 1.36251(4) 0.90043(4) 0.136670(15) 0.01926(13) Uani 1 1 d . . .
Fe4 Fe 1.19153(4) 0.68792(4) 0.115735(15) 0.01916(13) Uani 1 1 d . . .
O51 O 1.2948(2) 0.7919(2) 0.10987(7) 0.0219(6) Uani 1 1 d D . .
H51 H 1.315(3) 0.785(3) 0.0887(4) 0.026 Uiso 1 1 d D . .
N51 N 1.2667(2) 0.9236(2) 0.17292(9) 0.0241(7) Uani 1 1 d . . .
C52 C 1.1712(3) 0.9773(3) 0.16772(12) 0.0321(10) Uani 1 1 d . . .
H52A H 1.1753 1.0389 0.1814 0.038 Uiso 1 1 calc R . .
H52B H 1.1145 0.9386 0.1773 0.038 Uiso 1 1 calc R . .
C53 C 1.1497(3) 0.9990(3) 0.12826(12) 0.0328(10) Uani 1 1 d . . .
H53A H 1.1478 0.9373 0.1146 0.039 Uiso 1 1 calc R . .
H53B H 1.0817 1.0295 0.1256 0.039 Uiso 1 1 calc R . .
C54 C 1.2272(3) 1.0649(3) 0.11209(12) 0.0333(11) Uani 1 1 d . . .
H54A H 1.2053 1.0819 0.0871 0.040 Uiso 1 1 calc R . .
H54B H 1.2320 1.1256 0.1263 0.040 Uiso 1 1 calc R . .
N55 N 1.3278(3) 1.0178(2) 0.11171(9) 0.0249(8) Uani 1 1 d . . .
C56 C 1.4012(3) 1.0593(3) 0.09267(11) 0.0278(10) Uani 1 1 d . . .
C57 C 1.4925(3) 1.0060(3) 0.09378(11) 0.0268(9) Uani 1 1 d . . .
N58 N 1.4868(2) 0.9241(2) 0.11312(9) 0.0235(7) Uani 1 1 d . . .
C59 C 1.5789(3) 0.8652(3) 0.11619(12) 0.0312(10) Uani 1 1 d . . .
H59A H 1.6328 0.9022 0.1293 0.037 Uiso 1 1 calc R . .
H59B H 1.6033 0.8506 0.0917 0.037 Uiso 1 1 calc R . .
C60 C 1.5594(3) 0.7708(3) 0.13605(12) 0.0324(10) Uani 1 1 d . . .
H60A H 1.5046 0.7346 0.1230 0.039 Uiso 1 1 calc R . .
H60B H 1.6218 0.7306 0.1359 0.039 Uiso 1 1 calc R . .
C61 C 1.5290(3) 0.7866(3) 0.17468(11) 0.0284(10) Uani 1 1 d . . .
H61A H 1.5256 0.7233 0.1872 0.034 Uiso 1 1 calc R . .
H61B H 1.5814 0.8266 0.1874 0.034 Uiso 1 1 calc R . .
N62 N 1.4296(2) 0.8354(2) 0.17633(9) 0.0222(7) Uani 1 1 d . . .
C63 C 1.3819(3) 0.8374(3) 0.20759(11) 0.0250(9) Uani 1 1 d . . .
C64 C 1.2887(3) 0.8886(3) 0.20585(11) 0.0267(9) Uani 1 1 d . . .
C65 C 1.3847(4) 1.1534(3) 0.07266(13) 0.0434(12) Uani 1 1 d . . .
H65A H 1.3310 1.1448 0.0540 0.065 Uiso 1 1 calc R . .
H65B H 1.4480 1.1726 0.0613 0.065 Uiso 1 1 calc R . .
H65C H 1.3644 1.2038 0.0897 0.065 Uiso 1 1 calc R . .
C66 C 1.5870(4) 1.0345(4) 0.07453(13) 0.0410(12) Uani 1 1 d . . .
H66A H 1.6457 1.0314 0.0914 0.062 Uiso 1 1 calc R . .
H66B H 1.5794 1.1008 0.0653 0.062 Uiso 1 1 calc R . .
H66C H 1.5975 0.9900 0.0543 0.062 Uiso 1 1 calc R . .
C67 C 1.4273(4) 0.7903(3) 0.24124(12) 0.0367(11) Uani 1 1 d . . .
H67A H 1.4289 0.7198 0.2380 0.055 Uiso 1 1 calc R . .
H67B H 1.3857 0.8061 0.2620 0.055 Uiso 1 1 calc R . .
H67C H 1.4967 0.8143 0.2456 0.055 Uiso 1 1 calc R . .
C68 C 1.2221(4) 0.9069(3) 0.23741(12) 0.0353(11) Uani 1 1 d . . .
H68A H 1.2219 0.9763 0.2430 0.053 Uiso 1 1 calc R . .
H68B H 1.2483 0.8707 0.2585 0.053 Uiso 1 1 calc R . .
H68C H 1.1525 0.8856 0.2314 0.053 Uiso 1 1 calc R . .
N71 N 1.1757(2) 0.6692(2) 0.16643(9) 0.0244(8) Uani 1 1 d . . .
C72 C 1.2468(3) 0.6139(3) 0.18980(11) 0.0318(10) Uani 1 1 d . . .
H72A H 1.2151 0.5514 0.1963 0.038 Uiso 1 1 calc R . .
H72B H 1.2603 0.6506 0.2124 0.038 Uiso 1 1 calc R . .
C73 C 1.3453(3) 0.5948(3) 0.17183(12) 0.0317(10) Uani 1 1 d . . .
H73A H 1.3935 0.5649 0.1896 0.038 Uiso 1 1 calc R . .
H73B H 1.3748 0.6574 0.1642 0.038 Uiso 1 1 calc R . .
C74 C 1.3348(3) 0.5294(3) 0.13936(12) 0.0352(11) Uani 1 1 d . . .
H74A H 1.4030 0.5170 0.1296 0.042 Uiso 1 1 calc R . .
H74B H 1.3059 0.4664 0.1468 0.042 Uiso 1 1 calc R . .
N75 N 1.2691(2) 0.5723(2) 0.11098(9) 0.0232(7) Uani 1 1 d . . .
C76 C 1.2637(3) 0.5275(3) 0.07907(11) 0.0236(9) Uani 1 1 d . . .
C77 C 1.1985(3) 0.5741(3) 0.05384(10) 0.0220(9) Uani 1 1 d . . .
N78 N 1.1596(2) 0.6564(2) 0.06630(8) 0.0207(7) Uani 1 1 d . . .
C79 C 1.0918(3) 0.7131(3) 0.04179(10) 0.0225(9) Uani 1 1 d . . .
H79A H 1.0297 0.6749 0.0360 0.027 Uiso 1 1 calc R . .
H79B H 1.1268 0.7255 0.0189 0.027 Uiso 1 1 calc R . .
C80 C 1.0618(3) 0.8089(3) 0.05838(11) 0.0246(9) Uani 1 1 d . . .
H80A H 1.0196 0.8458 0.0406 0.030 Uiso 1 1 calc R . .
H80B H 1.1240 0.8472 0.0638 0.030 Uiso 1 1 calc R . .
C81 C 1.0026(3) 0.7965(3) 0.09295(11) 0.0240(9) Uani 1 1 d . . .
H81A H 0.9786 0.8607 0.1011 0.029 Uiso 1 1 calc R . .
H81B H 0.9420 0.7555 0.0878 0.029 Uiso 1 1 calc R . .
N82 N 1.0649(2) 0.7518(2) 0.12194(9) 0.0220(7) Uani 1 1 d . . .
C83 C 1.0271(3) 0.7515(3) 0.15523(11) 0.0238(9) Uani 1 1 d . . .
C84 C 1.0914(3) 0.7044(3) 0.18072(11) 0.0257(9) Uani 1 1 d . . .
C85 C 1.3238(3) 0.4373(3) 0.07139(13) 0.0335(10) Uani 1 1 d . . .
H85A H 1.3967 0.4514 0.0741 0.050 Uiso 1 1 calc R . .
H85B H 1.3082 0.4155 0.0467 0.050 Uiso 1 1 calc R . .
H85C H 1.3056 0.3862 0.0885 0.050 Uiso 1 1 calc R . .
C86 C 1.1648(3) 0.5324(3) 0.01759(11) 0.0288(10) Uani 1 1 d . . .
H86A H 1.0914 0.5194 0.0176 0.043 Uiso 1 1 calc R . .
H86B H 1.2015 0.4718 0.0133 0.043 Uiso 1 1 calc R . .
H86C H 1.1795 0.5789 -0.0016 0.043 Uiso 1 1 calc R . .
C87 C 0.9252(3) 0.7943(3) 0.16316(13) 0.0368(11) Uani 1 1 d . . .
H87A H 0.9261 0.8641 0.1581 0.055 Uiso 1 1 calc R . .
H87B H 0.9104 0.7839 0.1887 0.055 Uiso 1 1 calc R . .
H87C H 0.8726 0.7631 0.1479 0.055 Uiso 1 1 calc R . .
C88 C 1.0679(3) 0.6898(4) 0.21999(11) 0.0349(11) Uani 1 1 d . . .
H88A H 1.0645 0.6202 0.2252 0.052 Uiso 1 1 calc R . .
H88B H 1.0024 0.7200 0.2251 0.052 Uiso 1 1 calc R . .
H88C H 1.1216 0.7196 0.2352 0.052 Uiso 1 1 calc R . .
P100 P 1.25115(12) 0.22354(12) -0.02568(5) 0.0246(3) Uani 0.876(3) 1 d PD A 1
F101 F 1.1570(2) 0.2967(2) -0.03046(9) 0.0385(8) Uani 0.876(3) 1 d PD A 1
F102 F 1.1910(2) 0.1652(2) 0.00446(9) 0.0462(9) Uani 0.876(3) 1 d PD A 1
F103 F 1.2036(2) 0.1538(2) -0.05635(8) 0.0388(8) Uani 0.876(3) 1 d PD A 1
F104 F 1.3112(2) 0.2822(2) -0.05576(8) 0.0368(8) Uani 0.876(3) 1 d PD A 1
F105 F 1.3000(2) 0.2929(2) 0.00496(8) 0.0379(8) Uani 0.876(3) 1 d PD A 1
F106 F 1.3459(2) 0.1506(2) -0.02039(9) 0.0296(6) Uani 0.876(3) 1 d PD A 1
P110 P 1.2355(8) 0.2368(8) -0.0213(3) 0.0246(3) Uani 0.124(3) 1 d PD A 2
F111 F 1.1412(12) 0.3106(12) -0.0230(5) 0.0385(8) Uani 0.124(3) 1 d PD A 2
F112 F 1.2165(14) 0.2184(14) 0.0206(3) 0.0462(9) Uani 0.124(3) 1 d PD A 2
F113 F 1.1617(12) 0.1482(10) -0.0318(5) 0.0388(8) Uani 0.124(3) 1 d PD A 2
F114 F 1.2539(15) 0.2563(13) -0.0633(3) 0.0368(8) Uani 0.124(3) 1 d PD A 2
F115 F 1.3103(13) 0.3252(11) -0.0112(5) 0.0379(8) Uani 0.124(3) 1 d PD A 2
F116 F 1.3309(11) 0.1636(13) -0.0194(5) 0.0296(6) Uani 0.124(3) 1 d PD A 2
P200 P 0.23517(9) 0.25362(9) 0.22458(3) 0.0345(3) Uani 1 1 d . . .
F201 F 0.2254(3) 0.2505(2) 0.18151(8) 0.0630(9) Uani 1 1 d . . .
F202 F 0.3147(2) 0.1664(2) 0.22424(9) 0.0535(8) Uani 1 1 d . . .
F203 F 0.32600(19) 0.33053(19) 0.22226(8) 0.0439(7) Uani 1 1 d . . .
F204 F 0.15500(19) 0.3410(2) 0.22538(8) 0.0503(8) Uani 1 1 d . . .
F205 F 0.1437(2) 0.1776(2) 0.22690(9) 0.0562(9) Uani 1 1 d . . .
F206 F 0.2444(2) 0.2568(2) 0.26785(7) 0.0487(7) Uani 1 1 d . . .

loop_
_atom_site_aniso_label
_atom_site_aniso_U_11
_atom_site_aniso_U_22
_atom_site_aniso_U_33
_atom_site_aniso_U_23
_atom_site_aniso_U_13
_atom_site_aniso_U_12
Fe1 0.0189(3) 0.0197(3) 0.0195(3) 0.0009(2) 0.0007(2) -0.0018(2)
Fe2 0.0183(3) 0.0189(3) 0.0193(3) -0.0002(2) -0.0002(2) 0.0004(2)
O1 0.0270(15) 0.0179(15) 0.0216(14) 0.0002(12) 0.0031(12) -0.0059(12)
N1 0.0223(17) 0.0246(19) 0.0263(18) 0.0029(15) 0.0007(14) -0.0005(14)
C2 0.020(2) 0.033(3) 0.042(3) 0.008(2) -0.0011(19) 0.0063(18)
C3 0.027(2) 0.032(3) 0.033(2) 0.003(2) 0.0061(18) 0.0094(19)
C4 0.037(2) 0.021(2) 0.030(2) 0.0004(18) 0.0036(19) 0.0023(19)
N5 0.0249(17) 0.0210(18) 0.0202(17) 0.0040(14) 0.0031(14) 0.0014(14)
C6 0.028(2) 0.024(2) 0.023(2) 0.0050(17) 0.0007(17) -0.0119(18)
C7 0.020(2) 0.030(2) 0.021(2) 0.0028(18) 0.0003(16) -0.0055(18)
N8 0.0226(17) 0.0220(18) 0.0192(16) 0.0007(14) 0.0005(13) -0.0002(14)
C9 0.028(2) 0.027(2) 0.028(2) 0.0043(18) 0.0033(18) 0.0061(18)
C10 0.035(2) 0.023(2) 0.031(2) 0.0018(19) 0.0097(19) 0.0062(19)
C11 0.038(2) 0.023(2) 0.031(2) -0.0036(19) 0.0084(19) -0.0026(19)
N12 0.0302(19) 0.0180(18) 0.0219(18) 0.0008(14) 0.0028(14) -0.0077(14)
C13 0.031(2) 0.034(3) 0.018(2) 0.0005(18) -0.0014(17) -0.0163(19)
C14 0.022(2) 0.041(3) 0.021(2) 0.0051(19) 0.0026(17) -0.0111(19)
C15 0.040(3) 0.026(3) 0.041(3) 0.006(2) 0.003(2) -0.012(2)
C16 0.024(2) 0.039(3) 0.043(3) 0.008(2) -0.0003(19) -0.008(2)
C17 0.046(3) 0.045(3) 0.028(2) -0.007(2) 0.001(2) -0.018(2)
C18 0.028(2) 0.067(4) 0.036(3) 0.008(2) -0.008(2) -0.011(2)
N21 0.0194(16) 0.0206(18) 0.0253(18) -0.0013(14) 0.0002(14) 0.0025(14)
C22 0.028(2) 0.029(2) 0.023(2) 0.0007(18) 0.0010(17) 0.0091(18)
C23 0.020(2) 0.035(3) 0.026(2) 0.0003(19) 0.0002(17) 0.0034(18)
C24 0.021(2) 0.035(3) 0.032(2) 0.003(2) -0.0019(18) -0.0014(18)
N25 0.0237(17) 0.0231(19) 0.0188(17) 0.0026(14) 0.0035(14) 0.0003(14)
C26 0.032(2) 0.022(2) 0.020(2) 0.0003(17) 0.0019(17) -0.0040(18)
C27 0.036(2) 0.018(2) 0.021(2) -0.0006(17) -0.0007(17) -0.0001(18)
N28 0.0219(17) 0.0224(19) 0.0215(17) 0.0024(14) -0.0021(14) 0.0028(14)
C29 0.023(2) 0.027(2) 0.027(2) -0.0012(18) -0.0011(17) 0.0070(18)
C30 0.021(2) 0.033(3) 0.026(2) -0.0037(19) -0.0028(17) 0.0050(18)
C31 0.0174(19) 0.031(2) 0.027(2) -0.0039(18) 0.0014(16) -0.0050(17)
N32 0.0214(17) 0.0238(19) 0.0198(17) -0.0016(14) -0.0023(13) 0.0021(14)
C33 0.027(2) 0.022(2) 0.019(2) -0.0035(17) 0.0047(16) -0.0030(17)
C34 0.033(2) 0.016(2) 0.021(2) 0.0028(16) 0.0018(17) -0.0003(17)
C35 0.033(2) 0.028(3) 0.041(3) 0.000(2) 0.000(2) -0.008(2)
C36 0.050(3) 0.023(2) 0.045(3) -0.002(2) -0.006(2) 0.009(2)
C37 0.037(2) 0.025(2) 0.034(2) 0.0006(19) 0.006(2) -0.009(2)
C38 0.046(3) 0.024(2) 0.041(3) 0.009(2) 0.008(2) 0.006(2)
Fe3 0.0207(3) 0.0171(3) 0.0198(3) -0.0007(2) -0.0007(2) 0.0002(2)
Fe4 0.0186(3) 0.0175(3) 0.0213(3) -0.0007(2) -0.0001(2) 0.0004(2)
O51 0.0275(15) 0.0216(15) 0.0168(14) -0.0024(12) 0.0017(11) -0.0013(12)
N51 0.0228(17) 0.0225(19) 0.0271(19) -0.0062(15) 0.0017(14) -0.0016(14)
C52 0.029(2) 0.029(2) 0.039(3) -0.010(2) 0.005(2) 0.0019(19)
C53 0.026(2) 0.028(2) 0.044(3) -0.011(2) -0.004(2) 0.0068(19)
C54 0.042(3) 0.026(2) 0.031(2) 0.0013(19) -0.008(2) 0.015(2)
N55 0.0310(19) 0.0204(19) 0.0230(18) -0.0034(14) -0.0064(15) -0.0008(15)
C56 0.044(3) 0.018(2) 0.022(2) -0.0014(17) -0.0057(19) -0.0061(19)
C57 0.034(2) 0.025(2) 0.021(2) -0.0045(18) 0.0021(18) -0.0121(19)
N58 0.0265(18) 0.0207(19) 0.0235(18) -0.0027(14) 0.0011(14) -0.0018(14)
C59 0.025(2) 0.031(3) 0.037(3) -0.002(2) 0.0046(19) -0.0002(19)
C60 0.024(2) 0.027(2) 0.046(3) -0.002(2) 0.0021(19) 0.0052(18)
C61 0.019(2) 0.031(2) 0.034(2) 0.0081(19) -0.0071(17) 0.0037(18)
N62 0.0214(17) 0.0165(17) 0.0285(19) 0.0020(14) -0.0058(14) -0.0017(14)
C63 0.033(2) 0.021(2) 0.021(2) -0.0003(17) -0.0044(17) -0.0063(18)
C64 0.032(2) 0.023(2) 0.025(2) -0.0061(18) 0.0047(18) -0.0068(18)
C65 0.065(3) 0.032(3) 0.033(3) 0.009(2) -0.007(2) -0.005(2)
C66 0.049(3) 0.037(3) 0.038(3) -0.005(2) 0.012(2) -0.015(2)
C67 0.045(3) 0.039(3) 0.025(2) 0.006(2) -0.009(2) -0.007(2)
C68 0.045(3) 0.031(3) 0.030(2) -0.009(2) 0.013(2) -0.009(2)
N71 0.0270(18) 0.0195(19) 0.0267(18) 0.0006(15) 0.0001(15) -0.0053(14)
C72 0.042(3) 0.028(2) 0.025(2) 0.0041(19) -0.0099(19) -0.004(2)
C73 0.031(2) 0.032(3) 0.032(2) 0.001(2) -0.0095(19) 0.0039(19)
C74 0.038(3) 0.028(3) 0.038(3) -0.006(2) -0.017(2) 0.018(2)
N75 0.0203(17) 0.0211(19) 0.0280(19) -0.0023(15) -0.0048(14) -0.0009(14)
C76 0.0158(19) 0.024(2) 0.032(2) -0.0042(18) 0.0046(17) 0.0002(16)
C77 0.022(2) 0.019(2) 0.025(2) -0.0027(17) 0.0060(16) -0.0075(16)
N78 0.0207(16) 0.0182(18) 0.0234(17) -0.0020(14) 0.0011(13) -0.0018(14)
C79 0.022(2) 0.023(2) 0.023(2) 0.0023(17) 0.0003(16) -0.0015(17)
C80 0.026(2) 0.023(2) 0.025(2) 0.0017(17) -0.0019(17) 0.0009(17)
C81 0.021(2) 0.024(2) 0.027(2) 0.0014(18) -0.0014(16) 0.0060(17)
N82 0.0230(17) 0.0200(18) 0.0232(17) -0.0019(14) 0.0004(14) 0.0014(14)
C83 0.024(2) 0.021(2) 0.027(2) -0.0022(17) 0.0055(17) -0.0028(17)
C84 0.031(2) 0.022(2) 0.025(2) -0.0036(17) 0.0054(18) -0.0076(18)
C85 0.024(2) 0.031(3) 0.045(3) -0.010(2) -0.002(2) 0.0040(19)
C86 0.032(2) 0.030(2) 0.025(2) -0.0026(19) 0.0052(18) -0.0024(19)
C87 0.032(2) 0.038(3) 0.041(3) -0.002(2) 0.011(2) 0.006(2)
C88 0.038(3) 0.041(3) 0.025(2) -0.003(2) 0.0047(19) -0.012(2)
P100 0.0217(7) 0.0227(7) 0.0292(7) -0.0030(5) -0.0033(5) 0.0034(5)
F101 0.0243(15) 0.0341(17) 0.056(2) -0.0059(15) -0.0092(14) 0.0097(12)
F102 0.0360(17) 0.045(2) 0.058(2) 0.0095(17) 0.0160(16) 0.0037(15)
F103 0.0389(18) 0.0288(16) 0.048(2) -0.0106(15) -0.0177(15) 0.0053(13)
F104 0.0405(19) 0.0286(17) 0.0416(17) 0.0074(13) 0.0073(14) 0.0019(14)
F105 0.0376(16) 0.0345(19) 0.041(2) -0.0164(15) -0.0119(15) 0.0080(14)
F106 0.0263(15) 0.0251(15) 0.0370(14) -0.0030(12) -0.0043(12) 0.0092(11)
P110 0.0217(7) 0.0227(7) 0.0292(7) -0.0030(5) -0.0033(5) 0.0034(5)
F111 0.0243(15) 0.0341(17) 0.056(2) -0.0059(15) -0.0092(14) 0.0097(12)
F112 0.0360(17) 0.045(2) 0.058(2) 0.0095(17) 0.0160(16) 0.0037(15)
F113 0.0389(18) 0.0288(16) 0.048(2) -0.0106(15) -0.0177(15) 0.0053(13)
F114 0.0405(19) 0.0286(17) 0.0416(17) 0.0074(13) 0.0073(14) 0.0019(14)
F115 0.0376(16) 0.0345(19) 0.041(2) -0.0164(15) -0.0119(15) 0.0080(14)
F116 0.0263(15) 0.0251(15) 0.0370(14) -0.0030(12) -0.0043(12) 0.0092(11)
P200 0.0240(6) 0.0353(7) 0.0446(7) -0.0167(6) 0.0054(5) -0.0024(5)
F201 0.078(2) 0.069(2) 0.0424(18) -0.0239(16) 0.0059(16) -0.0132(18)
F202 0.0359(15) 0.0345(16) 0.091(2) -0.0136(16) 0.0217(15) 0.0063(13)
F203 0.0321(14) 0.0407(17) 0.0592(18) -0.0080(14) 0.0051(13) -0.0077(12)
F204 0.0315(14) 0.0444(17) 0.074(2) -0.0241(15) -0.0179(14) 0.0097(13)
F205 0.0327(15) 0.0480(18) 0.089(2) -0.0363(17) 0.0199(15) -0.0175(13)
F206 0.0509(17) 0.0508(18) 0.0446(17) -0.0088(14) 0.0036(14) 0.0002(14)

loop_
_atom_type_symbol
_atom_type_description
_atom_type_scat_dispersion_real
_atom_type_scat_dispersion_imag
_atom_type_scat_source
C C 0.0033 0.0016 'International Tables Vol C Tables 4.2.6.8 and 6.1.1.4'
H H 0.0000 0.0000 'International Tables Vol C Tables 4.2.6.8 and 6.1.1.4'
N N 0.0061 0.0033 'International Tables Vol C Tables 4.2.6.8 and 6.1.1.4'
Fe Fe 0.3463 0.8444 'International Tables Vol C Tables 4.2.6.8 and 6.1.1.4'
P P 0.1023 0.0942 'International Tables Vol C Tables 4.2.6.8 and 6.1.1.4'
O O 0.0106 0.0060 'International Tables Vol C Tables 4.2.6.8 and 6.1.1.4'
F F 0.0171 0.0103 'International Tables Vol C Tables 4.2.6.8 and 6.1.1.4'

loop_
_geom_angle_atom_site_label_1
_geom_angle_atom_site_label_2
_geom_angle_atom_site_label_3
_geom_angle
_geom_angle_site_symmetry_1
_geom_angle_site_symmetry_3
_geom_angle_publ_flag
N5 Fe1 N12 156.95(14) . . ?
N5 Fe1 N8 80.58(14) . . ?
N12 Fe1 N8 93.03(14) . . ?
N5 Fe1 N1 93.18(14) . . ?
N12 Fe1 N1 80.07(14) . . ?
N8 Fe1 N1 146.91(14) . . ?
N5 Fe1 O1 99.39(12) . . ?
N12 Fe1 O1 103.65(12) . . ?
N8 Fe1 O1 103.66(12) . . ?
N1 Fe1 O1 109.42(13) . . ?
N28 Fe2 N25 80.32(14) . . ?
N28 Fe2 N32 92.41(14) . . ?
N25 Fe2 N32 152.45(13) . . ?
N28 Fe2 N21 150.05(14) . . ?
N25 Fe2 N21 92.80(14) . . ?
N32 Fe2 N21 80.28(14) . . ?
N28 Fe2 O1 104.77(12) . . ?
N25 Fe2 O1 107.67(12) . . ?
N32 Fe2 O1 99.88(12) . . ?
N21 Fe2 O1 105.10(13) . . ?
Fe1 O1 Fe2 142.62(14) . . ?
C14 N1 C2 118.4(3) . . ?
C14 N1 Fe1 116.5(3) . . ?
C2 N1 Fe1 125.0(3) . . ?
N1 C2 C3 110.7(3) . . ?
C4 C3 C2 113.4(3) . . ?
N5 C4 C3 111.9(3) . . ?
C6 N5 C4 117.4(3) . . ?
C6 N5 Fe1 116.8(3) . . ?
C4 N5 Fe1 125.7(3) . . ?
N5 C6 C7 112.7(3) . . ?
N5 C6 C15 121.7(4) . . ?
C7 C6 C15 125.6(4) . . ?
N8 C7 C6 113.2(3) . . ?
N8 C7 C16 122.5(4) . . ?
C6 C7 C16 124.4(4) . . ?
C7 N8 C9 118.6(3) . . ?
C7 N8 Fe1 116.7(3) . . ?
C9 N8 Fe1 124.6(3) . . ?
N8 C9 C10 111.2(3) . . ?
C11 C10 C9 113.4(3) . . ?
N12 C11 C10 111.8(3) . . ?
C13 N12 C11 117.1(3) . . ?
C13 N12 Fe1 117.4(3) . . ?
C11 N12 Fe1 125.4(3) . . ?
N12 C13 C14 112.4(4) . . ?
N12 C13 C17 123.0(4) . . ?
C14 C13 C17 124.6(4) . . ?
N1 C14 C13 113.4(4) . . ?
N1 C14 C18 121.9(4) . . ?
C13 C14 C18 124.5(4) . . ?
C34 N21 C22 118.4(3) . . ?
C34 N21 Fe2 116.7(3) . . ?
C22 N21 Fe2 124.9(3) . . ?
N21 C22 C23 111.6(3) . . ?
C24 C23 C22 113.2(3) . . ?
N25 C24 C23 110.9(3) . . ?
C26 N25 C24 117.8(3) . . ?
C26 N25 Fe2 117.0(3) . . ?
C24 N25 Fe2 125.0(3) . . ?
N25 C26 C27 112.8(4) . . ?
N25 C26 C35 121.8(4) . . ?
C27 C26 C35 125.3(4) . . ?
N28 C27 C26 113.0(4) . . ?
N28 C27 C36 122.3(4) . . ?
C26 C27 C36 124.7(4) . . ?
C27 N28 C29 118.2(3) . . ?
C27 N28 Fe2 116.9(3) . . ?
C29 N28 Fe2 125.0(3) . . ?
N28 C29 C30 111.6(3) . . ?
C31 C30 C29 113.4(3) . . ?
N32 C31 C30 111.7(3) . . ?
C33 N32 C31 117.6(3) . . ?
C33 N32 Fe2 116.8(3) . . ?
C31 N32 Fe2 125.6(3) . . ?
N32 C33 C34 112.9(3) . . ?
N32 C33 C37 121.8(4) . . ?
C34 C33 C37 125.3(4) . . ?
N21 C34 C33 113.2(3) . . ?
N21 C34 C38 123.1(4) . . ?
C33 C34 C38 123.7(4) . . ?
N51 Fe3 N58 153.27(14) . . ?
N51 Fe3 N55 92.58(15) . . ?
N58 Fe3 N55 80.18(14) . . ?
N51 Fe3 N62 80.61(14) . . ?
N58 Fe3 N62 92.79(14) . . ?
N55 Fe3 N62 149.91(14) . . ?
N51 Fe3 O51 100.58(13) . . ?
N58 Fe3 O51 106.14(12) . . ?
N55 Fe3 O51 107.37(12) . . ?
N62 Fe3 O51 102.70(12) . . ?
N82 Fe4 N75 150.62(14) . . ?
N82 Fe4 N71 79.90(14) . . ?
N75 Fe4 N71 92.90(14) . . ?
N82 Fe4 N78 92.95(13) . . ?
N75 Fe4 N78 79.92(14) . . ?
N71 Fe4 N78 151.67(14) . . ?
N82 Fe4 O51 106.33(13) . . ?
N75 Fe4 O51 103.01(12) . . ?
N71 Fe4 O51 107.31(12) . . ?
N78 Fe4 O51 101.02(12) . . ?
Fe4 O51 Fe3 141.58(14) . . ?
C64 N51 C52 117.7(3) . . ?
C64 N51 Fe3 117.0(3) . . ?
C52 N51 Fe3 125.2(3) . . ?
N51 C52 C53 111.3(3) . . ?
C54 C53 C52 113.3(4) . . ?
N55 C54 C53 110.9(3) . . ?
C56 N55 C54 118.5(3) . . ?
C56 N55 Fe3 116.8(3) . . ?
C54 N55 Fe3 124.7(3) . . ?
N55 C56 C57 112.8(4) . . ?
N55 C56 C65 122.1(4) . . ?
C57 C56 C65 125.1(4) . . ?
N58 C57 C56 113.3(4) . . ?
N58 C57 C66 122.3(4) . . ?
C56 C57 C66 124.4(4) . . ?
C57 N58 C59 116.8(3) . . ?
C57 N58 Fe3 116.8(3) . . ?
C59 N58 Fe3 126.2(3) . . ?
N58 C59 C60 111.3(3) . . ?
C61 C60 C59 112.7(4) . . ?
N62 C61 C60 111.3(3) . . ?
C63 N62 C61 119.0(3) . . ?
C63 N62 Fe3 116.0(3) . . ?
C61 N62 Fe3 124.9(3) . . ?
N62 C63 C64 113.5(4) . . ?
N62 C63 C67 121.5(4) . . ?
C64 C63 C67 125.0(4) . . ?
N51 C64 C63 112.8(4) . . ?
N51 C64 C68 122.3(4) . . ?
C63 C64 C68 124.9(4) . . ?
C84 N71 C72 118.5(3) . . ?
C84 N71 Fe4 117.0(3) . . ?
C72 N71 Fe4 124.3(3) . . ?
N71 C72 C73 112.0(3) . . ?
C72 C73 C74 113.6(4) . . ?
N75 C74 C73 111.7(3) . . ?
C76 N75 C74 117.6(3) . . ?
C76 N75 Fe4 117.1(3) . . ?
C74 N75 Fe4 125.3(3) . . ?
N75 C76 C77 113.2(3) . . ?
N75 C76 C85 122.4(4) . . ?
C77 C76 C85 124.5(4) . . ?
N78 C77 C76 113.1(3) . . ?
N78 C77 C86 121.6(4) . . ?
C76 C77 C86 125.0(4) . . ?
C77 N78 C79 118.0(3) . . ?
C77 N78 Fe4 116.6(3) . . ?
C79 N78 Fe4 125.3(2) . . ?
N78 C79 C80 111.9(3) . . ?
C79 C80 C81 112.8(3) . . ?
N82 C81 C80 111.9(3) . . ?
C83 N82 C81 117.4(3) . . ?
C83 N82 Fe4 117.2(3) . . ?
C81 N82 Fe4 125.3(3) . . ?
N82 C83 C84 112.7(3) . . ?
N82 C83 C87 122.3(4) . . ?
C84 C83 C87 125.0(4) . . ?
N71 C84 C83 113.1(4) . . ?
N71 C84 C88 121.9(4) . . ?
C83 C84 C88 124.9(4) . . ?
F103 P100 F102 90.1(2) . . ?
F103 P100 F104 90.04(19) . . ?
F102 P100 F104 179.8(2) . . ?
F103 P100 F101 90.85(16) . . ?
F102 P100 F101 89.95(17) . . ?
F104 P100 F101 89.91(17) . . ?
F103 P100 F105 179.37(19) . . ?
F102 P100 F105 90.2(2) . . ?
F104 P100 F105 89.70(19) . . ?
F101 P100 F105 89.72(15) . . ?
F103 P100 F106 89.80(16) . . ?
F102 P100 F106 89.80(16) . . ?
F104 P100 F106 90.34(16) . . ?
F101 P100 F106 179.30(17) . . ?
F105 P100 F106 89.63(15) . . ?
F112 P110 F113 90.2(5) . . ?
F112 P110 F114 179.4(6) . . ?
F113 P110 F114 90.1(5) . . ?
F112 P110 F111 89.8(5) . . ?
F113 P110 F111 90.8(5) . . ?
F114 P110 F111 89.6(5) . . ?
F112 P110 F115 90.3(5) . . ?
F113 P110 F115 179.4(6) . . ?
F114 P110 F115 89.5(5) . . ?
F111 P110 F115 89.6(5) . . ?
F112 P110 F116 90.0(5) . . ?
F113 P110 F116 89.9(5) . . ?
F114 P110 F116 90.6(5) . . ?
F111 P110 F116 179.3(6) . . ?
F115 P110 F116 89.7(5) . . ?
F202 P200 F201 90.33(18) . . ?
F202 P200 F205 89.98(16) . . ?
F201 P200 F205 89.80(18) . . ?
F202 P200 F203 90.53(15) . . ?
F201 P200 F203 90.21(17) . . ?
F205 P200 F203 179.48(17) . . ?
F202 P200 F204 179.36(19) . . ?
F201 P200 F204 90.27(18) . . ?
F205 P200 F204 89.79(16) . . ?
F203 P200 F204 89.69(15) . . ?
F202 P200 F206 89.84(17) . . ?
F201 P200 F206 179.73(18) . . ?
F205 P200 F206 89.99(17) . . ?
F203 P200 F206 90.00(16) . . ?
F204 P200 F206 89.56(16) . . ?

loop_
_geom_bond_atom_site_label_1
_geom_bond_atom_site_label_2
_geom_bond_distance
_geom_bond_site_symmetry_2
_geom_bond_publ_flag
Fe1 N5 1.895(3) . ?
Fe1 N12 1.902(3) . ?
Fe1 N8 1.905(3) . ?
Fe1 N1 1.915(3) . ?
Fe1 O1 1.977(3) . ?
Fe2 N28 1.898(3) . ?
Fe2 N25 1.900(3) . ?
Fe2 N32 1.906(3) . ?
Fe2 N21 1.912(3) . ?
Fe2 O1 1.994(3) . ?
N1 C14 1.343(5) . ?
N1 C2 1.467(5) . ?
C2 C3 1.520(6) . ?
C3 C4 1.510(6) . ?
C4 N5 1.470(5) . ?
N5 C6 1.344(5) . ?
C6 C7 1.415(6) . ?
C6 C15 1.506(6) . ?
C7 N8 1.333(5) . ?
C7 C16 1.502(5) . ?
N8 C9 1.468(5) . ?
C9 C10 1.518(6) . ?
C10 C11 1.502(6) . ?
C11 N12 1.477(5) . ?
N12 C13 1.347(5) . ?
C13 C14 1.407(6) . ?
C13 C17 1.500(6) . ?
C14 C18 1.510(6) . ?
N21 C34 1.337(5) . ?
N21 C22 1.466(5) . ?
C22 C23 1.515(6) . ?
C23 C24 1.509(6) . ?
C24 N25 1.472(5) . ?
N25 C26 1.344(5) . ?
C26 C27 1.404(6) . ?
C26 C35 1.505(6) . ?
C27 N28 1.348(5) . ?
C27 C36 1.500(6) . ?
N28 C29 1.473(5) . ?
C29 C30 1.512(6) . ?
C30 C31 1.510(6) . ?
C31 N32 1.467(5) . ?
N32 C33 1.343(5) . ?
C33 C34 1.411(5) . ?
C33 C37 1.499(5) . ?
C34 C38 1.496(6) . ?
Fe3 N51 1.892(3) . ?
Fe3 N58 1.901(3) . ?
Fe3 N55 1.913(3) . ?
Fe3 N62 1.914(3) . ?
Fe3 O51 1.991(3) . ?
Fe4 N82 1.903(3) . ?
Fe4 N75 1.904(3) . ?
Fe4 N71 1.911(3) . ?
Fe4 N78 1.916(3) . ?
Fe4 O51 1.991(3) . ?
N51 C64 1.335(5) . ?
N51 C52 1.466(5) . ?
C52 C53 1.510(6) . ?
C53 C54 1.502(6) . ?
C54 N55 1.473(5) . ?
N55 C56 1.339(5) . ?
C56 C57 1.407(6) . ?
C56 C65 1.506(6) . ?
C57 N58 1.341(5) . ?
C57 C66 1.501(6) . ?
N58 C59 1.460(5) . ?
C59 C60 1.520(6) . ?
C60 C61 1.511(6) . ?
C61 N62 1.472(5) . ?
N62 C63 1.332(5) . ?
C63 C64 1.414(6) . ?
C63 C67 1.512(6) . ?
C64 C68 1.501(6) . ?
N71 C84 1.333(5) . ?
N71 C72 1.468(5) . ?
C72 C73 1.495(6) . ?
C73 C74 1.506(6) . ?
C74 N75 1.466(5) . ?
N75 C76 1.333(5) . ?
C76 C77 1.405(6) . ?
C76 C85 1.505(6) . ?
C77 N78 1.333(5) . ?
C77 C86 1.515(5) . ?
N78 C79 1.478(5) . ?
C79 C80 1.513(5) . ?
C80 C81 1.526(5) . ?
C81 N82 1.467(5) . ?
N82 C83 1.341(5) . ?
C83 C84 1.408(6) . ?
C83 C87 1.500(6) . ?
C84 C88 1.508(6) . ?
P100 F103 1.601(3) . ?
P100 F102 1.602(3) . ?
P100 F104 1.602(3) . ?
P100 F101 1.602(3) . ?
P100 F105 1.604(3) . ?
P100 F106 1.609(3) . ?
P110 F112 1.600(5) . ?
P110 F113 1.601(5) . ?
P110 F114 1.601(5) . ?
P110 F111 1.604(5) . ?
P110 F115 1.604(5) . ?
P110 F116 1.608(5) . ?
P200 F202 1.594(3) . ?
P200 F201 1.596(3) . ?
P200 F205 1.600(3) . ?
P200 F203 1.601(3) . ?
P200 F204 1.601(3) . ?
P200 F206 1.603(3) . ?
